data_4503529
loop_
_publ_author_name
'Kong, Deyuan'
'Yao, Jiyong'
'Clearfield, Abraham'
'Zon, Jerzy'

_publ_section_title
;
 Hydrogen-Bonded Structures Formed from the Reaction of
 1,3,5-Benzene-triphosphonic Acid and Adamantane
;
_journal_issue 8
_journal_name_full 'Crystal Growth &amp; Design'
_journal_page_first 2892
_journal_paper_doi 10.1021/cg701253u
_journal_volume 8
_journal_year 2008
_chemical_formula_sum 'C48.78 H92 N4 O15.49 P3'
_chemical_formula_weight 1075.43
_chemical_name_systematic
; 
 ? 
;
_space_group_IT_number 2
_symmetry_cell_setting triclinic
_symmetry_space_group_name_Hall '-P 1'
_symmetry_space_group_name_H-M 'P -1'
_atom_sites_solution_hydrogens geom
_atom_sites_solution_primary direct
_atom_sites_solution_secondary difmap
_audit_creation_method SHELXL-97
_cell_angle_alpha 62.422(7)
_cell_angle_beta 80.885(8)
_cell_angle_gamma 75.348(7)
_cell_formula_units_Z 2
_cell_length_a 11.862(5)
_cell_length_b 15.663(7)
_cell_length_c 16.830(8)
_cell_measurement_reflns_used 1009
_cell_measurement_temperature 110(2)
_cell_measurement_theta_max 26.92
_cell_measurement_theta_min 3.03
_cell_volume 2678(2)
_computing_cell_refinement 'Bruker SMART'
_computing_data_collection 'Bruker SMART'
_computing_data_reduction 'Bruker SAINT'
_computing_molecular_graphics 'Bruker SHELXTL'
_computing_publication_material 'Bruker SHELXTL'
_computing_structure_refinement 'SHELXL-97 (Sheldrick, 1997)'
_computing_structure_solution 'SHELXS-97 (Sheldrick, 1990)'
_diffrn_ambient_temperature 110(2)
_diffrn_measured_fraction_theta_full 0.996
_diffrn_measured_fraction_theta_max 0.996
_diffrn_measurement_device_type 'CCD area detector'
_diffrn_measurement_method 'phi and omega scans'
_diffrn_radiation_monochromator graphite
_diffrn_radiation_source 'fine-focus sealed tube'
_diffrn_radiation_type MoK\a
_diffrn_radiation_wavelength 0.71073
_diffrn_reflns_av_R_equivalents 0.0310
_diffrn_reflns_av_sigmaI/netI 0.0356
_diffrn_reflns_limit_h_max 13
_diffrn_reflns_limit_h_min -13
_diffrn_reflns_limit_k_max 18
_diffrn_reflns_limit_k_min -18
_diffrn_reflns_limit_l_max 19
_diffrn_reflns_limit_l_min -19
_diffrn_reflns_number 25082
_diffrn_reflns_theta_full 24.71
_diffrn_reflns_theta_max 24.71
_diffrn_reflns_theta_min 2.29
_exptl_absorpt_coefficient_mu 0.181
_exptl_absorpt_correction_type none
_exptl_crystal_colour colorless
_exptl_crystal_density_diffrn 1.333
_exptl_crystal_density_meas 0
_exptl_crystal_density_method 'not measured'
_exptl_crystal_description block
_exptl_crystal_F_000 1163
_exptl_crystal_size_max 0.60
_exptl_crystal_size_mid 0.09
_exptl_crystal_size_min 0.02
_refine_diff_density_max 0.628
_refine_diff_density_min -0.559
_refine_diff_density_rms 0.048
_refine_ls_extinction_method none
_refine_ls_goodness_of_fit_ref 1.037
_refine_ls_hydrogen_treatment mixed
_refine_ls_matrix_type full
_refine_ls_number_parameters 1051
_refine_ls_number_reflns 9086
_refine_ls_number_restraints 0
_refine_ls_restrained_S_all 1.037
_refine_ls_R_factor_all 0.0560
_refine_ls_R_factor_gt 0.0436
_refine_ls_shift/su_max 12.798
_refine_ls_shift/su_mean 0.013
_refine_ls_structure_factor_coef Fsqd
_refine_ls_weighting_details 'calc w=1/[\s^2^(Fo^2^)+(0.0408P)^2^+2.4333P] where P=(Fo^2^+2Fc^2^)/3'
_refine_ls_weighting_scheme calc
_refine_ls_wR_factor_gt 0.0982
_refine_ls_wR_factor_ref 0.1035
_reflns_number_gt 7597
_reflns_number_total 9086
_reflns_threshold_expression >2sigma(I)
_cod_data_source_file cg701253u-file002.cif
_cod_data_source_block btp:adamantane=1:4
_cod_depositor_comments
;
The following automatic conversions were performed:

'_symmetry_cell_setting' value 'Triclinic' changed to 'triclinic'
according to /home/saulius/struct/CIF-dictionaries/cif_core.dic
dictionary named 'cif_core.dic' version 2.4.1 from 2010-06-29.

Automatic conversion script
Id: cif_fix_values 1715 2011-07-08 13:25:40Z adriana 
;
_cod_original_cell_volume 2679(2)
_cod_original_sg_symbol_H-M P-1
_cod_database_code 4503529

loop_
_symmetry_equiv_pos_as_xyz
'x, y, z'
'-x, -y, -z'

loop_
_atom_site_label
_atom_site_type_symbol
_atom_site_fract_x
_atom_site_fract_y
_atom_site_fract_z
_atom_site_U_iso_or_equiv
_atom_site_adp_type
_atom_site_occupancy
_atom_site_symmetry_multiplicity
_atom_site_calc_flag
_atom_site_refinement_flags
P1 P 0.24288(5) 0.54450(4) 0.48017(4) 0.01745(14) Uani 1 1 d .
P2 P -0.19687(5) 0.78381(4) 0.40846(4) 0.01935(14) Uani 1 1 d .
P3 P 0.15595(5) 0.89980(4) 0.50010(4) 0.02236(15) Uani 1 1 d .
O1 O 0.30556(13) 0.49379(11) 0.56786(10) 0.0213(3) Uani 1 1 d .
O1W O 0.4611(2) 0.29321(14) 0.41255(14) 0.0491(5) Uani 1 1 d .
O2W O 0.50080(16) 0.34929(12) 0.56770(11) 0.0253(4) Uani 1 1 d .
H2WA H 0.439(3) 0.389(2) 0.5699(19) 0.042(9) Uiso 1 1 d .
O2 O 0.32606(13) 0.58447(11) 0.39846(10) 0.0217(3) Uani 1 1 d .
O3 O 0.17306(13) 0.47907(11) 0.47294(10) 0.0222(3) Uani 1 1 d .
O3W O 0.16037(15) 0.38341(15) 0.70132(12) 0.0300(4) Uani 1 1 d .
H3WA H 0.170(3) 0.336(3) 0.691(2) 0.054(10) Uiso 1 1 d .
H3WB H 0.207(3) 0.422(3) 0.658(2) 0.064(10) Uiso 1 1 d .
O4 O -0.27073(13) 0.87823(11) 0.40790(10) 0.0235(4) Uani 1 1 d .
O4WB O 0.5535(3) 0.13407(19) 0.38065(19) 0.0818(8) Uani 1 1 d .
O5 O -0.25723(14) 0.69867(12) 0.47954(11) 0.0256(4) Uani 1 1 d .
H5C H -0.222(4) 0.626(4) 0.500(3) 0.122(17) Uiso 1 1 d .
O5WA O 0.6833(15) 0.9061(7) 0.5600(7) 0.065(4) Uani 0.399(12) 1 d P
O5WB O 0.6305(6) 0.9447(8) 0.5367(6) 0.060(3) Uani 0.561(17) 1 d P
O6 O -0.17781(14) 0.78073(12) 0.31968(11) 0.0299(4) Uani 1 1 d .
O7 O 0.09196(14) 0.91028(11) 0.58151(10) 0.0260(4) Uani 1 1 d .
O8 O 0.12292(17) 0.99925(12) 0.41299(11) 0.0282(4) Uani 1 1 d .
H8A H 0.056(3) 1.028(2) 0.414(2) 0.044(9) Uiso 1 1 d .
O9 O 0.28612(14) 0.87401(13) 0.50201(11) 0.0305(4) Uani 1 1 d .
O10 O 0.20964(16) 0.66657(15) 0.24561(13) 0.0403(5) Uani 1 1 d .
H10C H 0.253(4) 0.648(3) 0.300(3) 0.112(16) Uiso 1 1 d .
C1 C 0.13882(18) 0.65254(15) 0.47871(13) 0.0172(4) Uani 1 1 d .
C2 C 0.02418(19) 0.67245(15) 0.45725(14) 0.0178(5) Uani 1 1 d .
H2 H -0.003(2) 0.6263(17) 0.4454(15) 0.024(6) Uiso 1 1 d .
C3 C -0.05319(19) 0.75994(15) 0.44843(14) 0.0186(5) Uani 1 1 d .
C4 C -0.01273(19) 0.82755(16) 0.46310(14) 0.0188(5) Uani 1 1 d .
H4 H -0.064(2) 0.8867(19) 0.4561(16) 0.026(6) Uiso 1 1 d .
C5 C 0.10298(19) 0.80923(15) 0.48502(14) 0.0189(5) Uani 1 1 d .
C6 C 0.17774(19) 0.72195(15) 0.49239(14) 0.0175(4) Uani 1 1 d .
H6A H 0.259(2) 0.7096(16) 0.5052(14) 0.016(6) Uiso 1 1 d .
C7 C 0.44116(19) 0.90702(16) 0.29149(15) 0.0217(5) Uani 1 1 d .
C8 C 0.3250(2) 0.88568(18) 0.28552(16) 0.0246(5) Uani 1 1 d .
H8A H 0.268(2) 0.8992(17) 0.3275(16) 0.025(6) Uiso 1 1 d .
H8B H 0.333(2) 0.8175(19) 0.3034(15) 0.022(6) Uiso 1 1 d .
C9 C 0.2844(2) 0.94947(18) 0.18917(16) 0.0282(5) Uani 1 1 d .
H9A H 0.210(2) 0.9357(18) 0.1856(16) 0.029(7) Uiso 1 1 d .
C10 C 0.2702(2) 1.05797(19) 0.16614(18) 0.0321(6) Uani 1 1 d .
H10A H 0.245(2) 1.0961(18) 0.1057(18) 0.029(7) Uiso 1 1 d .
H10B H 0.212(2) 1.0725(18) 0.2101(17) 0.031(7) Uiso 1 1 d .
C11 C 0.3871(2) 1.07872(18) 0.17209(17) 0.0305(6) Uani 1 1 d .
H11A H 0.380(2) 1.148(2) 0.1575(17) 0.034(7) Uiso 1 1 d .
C12 C 0.4768(2) 1.05259(19) 0.10640(17) 0.0303(6) Uani 1 1 d .
H12B H 0.550(2) 1.0688(17) 0.1065(16) 0.024(6) Uiso 1 1 d .
H12A H 0.4493(19) 1.0934(17) 0.0465(16) 0.018(6) Uiso 1 1 d .
C13 C 0.4919(2) 0.94313(18) 0.13123(16) 0.0277(5) Uani 1 1 d .
H13A H 0.549(2) 0.9279(18) 0.0896(17) 0.028(6) Uiso 1 1 d .
C14 C 0.5327(2) 0.88091(18) 0.22745(16) 0.0241(5) Uani 1 1 d .
H14A H 0.607(2) 0.8906(17) 0.2340(16) 0.024(6) Uiso 1 1 d .
H14B H 0.544(2) 0.8124(19) 0.2428(15) 0.023(6) Uiso 1 1 d .
C15 C 0.3751(2) 0.9228(2) 0.12411(17) 0.0284(5) Uani 1 1 d .
H15A H 0.3859(19) 0.8535(18) 0.1375(15) 0.019(6) Uiso 1 1 d .
H15B H 0.347(2) 0.9612(18) 0.0623(18) 0.029(6) Uiso 1 1 d .
C16 C 0.4270(2) 1.01550(17) 0.26827(17) 0.0264(5) Uani 1 1 d .
H16 H 0.502(2) 1.0270(17) 0.2727(15) 0.022(6) Uiso 1 1 d .
H16A H 0.372(2) 1.0267(17) 0.3105(16) 0.022(6) Uiso 1 1 d .
C17 C 0.09716(19) 0.45965(17) 0.26363(15) 0.0223(5) Uani 1 1 d .
C18 C 0.1281(2) 0.52186(17) 0.16448(16) 0.0250(5) Uani 1 1 d .
H18A H 0.201(2) 0.5491(17) 0.1611(15) 0.026(6) Uiso 1 1 d .
H18A H 0.062(2) 0.578(2) 0.1355(19) 0.043(8) Uiso 1 1 d .
C19 C 0.1545(2) 0.45688(17) 0.11524(16) 0.0248(5) Uani 1 1 d .
H19A H 0.172(2) 0.4963(18) 0.0522(17) 0.027(6) Uiso 1 1 d .
C20 C 0.0472(2) 0.4166(2) 0.12292(18) 0.0321(6) Uani 1 1 d .
H20A H 0.062(2) 0.3764(19) 0.0890(17) 0.032(7) Uiso 1 1 d .
H20B H -0.019(2) 0.471(2) 0.0949(18) 0.036(7) Uiso 1 1 d .
C21 C 0.2569(2) 0.37234(19) 0.15740(17) 0.0289(5) Uani 1 1 d .
H21A H 0.326(2) 0.3990(18) 0.1507(16) 0.027(6) Uiso 1 1 d .
H21B H 0.274(2) 0.328(2) 0.1259(18) 0.037(7) Uiso 1 1 d .
C22 C 0.2256(2) 0.31066(18) 0.25656(17) 0.0304(6) Uani 1 1 d .
H22A H 0.287(2) 0.2600(19) 0.2833(17) 0.030(7) Uiso 1 1 d .
C23 C 0.1995(2) 0.37543(18) 0.30550(16) 0.0253(5) Uani 1 1 d .
H23 H 0.268(2) 0.4018(16) 0.3037(15) 0.019(6) Uiso 1 1 d .
H23A H 0.176(2) 0.3402(17) 0.3657(17) 0.022(6) Uiso 1 1 d .
C24 C 0.1180(3) 0.27009(19) 0.2642(2) 0.0375(6) Uani 1 1 d .
H24A H 0.136(2) 0.228(2) 0.2333(18) 0.036(7) Uiso 1 1 d .
H24B H 0.099(2) 0.232(2) 0.325(2) 0.040(8) Uiso 1 1 d .
C25 C 0.0157(2) 0.3550(2) 0.22226(18) 0.0343(6) Uani 1 1 d .
H25A H -0.054(2) 0.331(2) 0.2290(18) 0.038(7) Uiso 1 1 d .
C26 C -0.0105(2) 0.4199(2) 0.27119(18) 0.0310(6) Uani 1 1 d .
H26A H -0.078(2) 0.476(2) 0.2455(17) 0.034(7) Uiso 1 1 d .
H26A H -0.032(2) 0.3810(19) 0.3352(18) 0.033(7) Uiso 1 1 d .
C27 C 0.44455(18) 0.48486(15) 0.74175(14) 0.0176(4) Uani 1 1 d .
C28 C 0.4377(2) 0.37725(16) 0.77588(15) 0.0207(5) Uani 1 1 d .
H28B H 0.378(2) 0.3734(17) 0.7435(15) 0.022(6) Uiso 1 1 d .
H28A H 0.513(2) 0.3423(17) 0.7624(15) 0.020(6) Uiso 1 1 d .
C29 C 0.4074(2) 0.33287(18) 0.87719(16) 0.0261(5) Uani 1 1 d .
H29A H 0.404(2) 0.2634(19) 0.8990(16) 0.027(6) Uiso 1 1 d .
C30 C 0.5037(2) 0.33808(18) 0.92482(17) 0.0270(5) Uani 1 1 d .
H30 H 0.580(2) 0.3010(18) 0.9127(16) 0.028(7) Uiso 1 1 d .
H30A H 0.484(2) 0.3111(18) 0.9884(18) 0.029(7) Uiso 1 1 d .
C31 C 0.5109(2) 0.44586(17) 0.89070(15) 0.0237(5) Uani 1 1 d .
H31A H 0.572(2) 0.4487(16) 0.9193(15) 0.020(6) Uiso 1 1 d .
C32 C 0.3939(2) 0.5040(2) 0.90949(17) 0.0289(6) Uani 1 1 d .
H32B H 0.398(2) 0.573(2) 0.8896(17) 0.031(7) Uiso 1 1 d .
H32A H 0.375(2) 0.4767(18) 0.9750(18) 0.030(7) Uiso 1 1 d .
C33 C 0.2984(2) 0.49876(19) 0.86121(16) 0.0290(6) Uani 1 1 d .
H33A H 0.224(2) 0.5354(18) 0.8730(16) 0.027(6) Uiso 1 1 d .
C34 C 0.3276(2) 0.54339(18) 0.75984(16) 0.0233(5) Uani 1 1 d .
H34A H 0.269(2) 0.5396(16) 0.7274(15) 0.020(6) Uiso 1 1 d .
H34B H 0.3326(19) 0.6101(18) 0.7381(15) 0.018(6) Uiso 1 1 d .
C35 C 0.2900(2) 0.3913(2) 0.89520(17) 0.0313(6) Uani 1 1 d .
H35A H 0.271(2) 0.3621(18) 0.9599(18) 0.028(6) Uiso 1 1 d .
H35B H 0.227(2) 0.3886(17) 0.8648(16) 0.026(6) Uiso 1 1 d .
C36 C 0.54032(19) 0.49072(17) 0.78918(15) 0.0203(5) Uani 1 1 d .
H36B H 0.616(2) 0.4551(17) 0.7752(15) 0.019(6) Uiso 1 1 d .
C37 C 0.8111(2) 0.10922(16) 0.21851(15) 0.0246(5) Uani 1 1 d .
C38 C 0.8137(2) 0.21682(17) 0.18994(17) 0.0276(5) Uani 1 1 d .
H38 H 0.734(2) 0.2510(18) 0.1979(16) 0.027(6) Uiso 1 1 d .
H38A H 0.861(2) 0.2213(18) 0.2281(17) 0.032(7) Uiso 1 1 d .
C39 C 0.8561(2) 0.26360(18) 0.09144(17) 0.0311(6) Uani 1 1 d .
H39A H 0.859(2) 0.330(2) 0.0760(17) 0.031(7) Uiso 1 1 d .
C40 C 0.7723(2) 0.25878(19) 0.03369(18) 0.0335(6) Uani 1 1 d .
H40A H 0.798(2) 0.2880(19) -0.0291(19) 0.034(7) Uiso 1 1 d .
H40B H 0.694(3) 0.294(2) 0.0426(18) 0.038(7) Uiso 1 1 d .
C41 C 0.7697(2) 0.15071(19) 0.06285(17) 0.0322(6) Uani 1 1 d .
H41A H 0.720(2) 0.1473(19) 0.0262(18) 0.039(7) Uiso 1 1 d .
C42 C 0.8923(2) 0.0953(2) 0.05067(19) 0.0361(6) Uani 1 1 d .
H42B H 0.922(2) 0.123(2) -0.012(2) 0.044(8) Uiso 1 1 d .
H42A H 0.892(2) 0.028(2) 0.0699(18) 0.036(7) Uiso 1 1 d .
C43 C 0.9756(2) 0.09995(19) 0.10914(18) 0.0332(6) Uani 1 1 d .
H43A H 1.053(2) 0.0610(19) 0.1027(17) 0.036(7) Uiso 1 1 d .
C44 C 0.9330(2) 0.05267(18) 0.20803(17) 0.0289(6) Uani 1 1 d .
H45A H 0.986(2) 0.0549(18) 0.2456(17) 0.033(7) Uiso 1 1 d .
H44A H 0.928(2) -0.015(2) 0.2304(18) 0.037(7) Uiso 1 1 d .
C45 C 0.9787(2) 0.20747(19) 0.08050(19) 0.0343(6) Uani 1 1 d .
H45A H 1.034(2) 0.2101(19) 0.1170(18) 0.036(7) Uiso 1 1 d .
H45B H 1.009(2) 0.235(2) 0.017(2) 0.041(8) Uiso 1 1 d .
C46 C 0.7278(2) 0.10370(18) 0.16171(17) 0.0278(5) Uani 1 1 d .
H46 H 0.7261(19) 0.0356(18) 0.1816(15) 0.020(6) Uiso 1 1 d .
H46A H 0.650(2) 0.1385(18) 0.1715(16) 0.027(6) Uiso 1 1 d .
C47 C 0.1370(4) 0.7568(3) 0.2252(3) 0.0762(12) Uani 1 1 d .
C48 C 0.0112(10) 0.8196(6) 0.2007(6) 0.074(4) Uani 0.399(12) 1 d P
C49A C -0.0981(10) 0.8297(10) 0.1402(5) 0.080(5) Uani 0.51(2) 1 d P
C49B C -0.1859(4) 0.8280(4) 0.1065(3) 0.0502(19) Uani 0.845(18) 1 d P
O11 O -0.1728(10) 0.8845(6) 0.1408(6) 0.040(3) Uani 0.394(13) 1 d P
N1 N 0.47942(19) 0.84579(15) 0.38630(13) 0.0228(4) Uani 1 1 d .
N2 N 0.0719(2) 0.52481(17) 0.31040(15) 0.0277(5) Uani 1 1 d .
H2A H 0.119(3) 0.576(2) 0.284(2) 0.057(9) Uiso 1 1 d .
H2C H -0.006(3) 0.556(2) 0.3064(18) 0.039(8) Uiso 1 1 d .
H2B H 0.092(3) 0.492(2) 0.368(2) 0.055(9) Uiso 1 1 d .
N3 N 0.47273(18) 0.52832(15) 0.64265(12) 0.0193(4) Uani 1 1 d .
H3A H 0.415(2) 0.5278(18) 0.6117(17) 0.028(7) Uiso 1 1 d .
H3C H 0.481(2) 0.592(2) 0.6212(18) 0.036(7) Uiso 1 1 d .
H3B H 0.543(3) 0.494(2) 0.6297(18) 0.038(8) Uiso 1 1 d .
N4 N 0.7689(2) 0.06556(16) 0.31476(14) 0.0291(5) Uani 1 1 d .
H4A H 0.696(3) 0.095(2) 0.3206(18) 0.034(8) Uiso 1 1 d .
H4C H 0.815(3) 0.072(2) 0.348(2) 0.049(9) Uiso 1 1 d .
H4B H 0.761(3) -0.002(3) 0.341(2) 0.063(10) Uiso 1 1 d .
H1A H 0.493(2) 0.779(2) 0.4021(17) 0.035(7) Uiso 1 1 d .
H1C H 0.419(2) 0.8589(19) 0.4248(18) 0.036(7) Uiso 1 1 d .
H1B H 0.543(2) 0.8605(18) 0.3945(17) 0.028(7) Uiso 1 1 d .
H2WB H 0.554(3) 0.368(2) 0.580(2) 0.050(9) Uiso 1 1 d .
H36A H 0.546(2) 0.561(2) 0.7638(16) 0.030(7) Uiso 1 1 d .
O4WA O 0.5106(10) 0.1706(9) 0.3130(7) 0.024(5) Uani 0.134(7) 1 d P
H1WC H 0.556(2) 0.2616(19) 0.3846(17) 0.038(7) Uiso 1 1 d .
H49A H -0.1032(16) 0.7500(14) 0.1234(12) 0.000(4) Uiso 1 1 d .
H5WA H 0.580(4) 0.877(3) 0.561(3) 0.102(14) Uiso 1 1 d .
H47A H 0.129(5) 0.781(4) 0.288(4) 0.16(2) Uiso 1 1 d .
H5WB H 0.679(5) 0.914(4) 0.505(5) 0.14(2) Uiso 1 1 d .
H49B H -0.234(4) 0.796(3) 0.132(3) 0.074(14) Uiso 1 1 d .
H49C H -0.187(4) 0.856(3) 0.049(4) 0.088(14) Uiso 1 1 d .
H11B H -0.169(3) 0.870(3) 0.167(2) 0.000(12) Uiso 1 1 d .
H1WD H 0.369(6) 0.285(5) 0.461(5) 0.20(3) Uiso 1 1 d .
H47B H 0.167(8) 0.817(7) 0.143(7) 0.31(5) Uiso 1 1 d .

loop_
_atom_site_aniso_label
_atom_site_aniso_U_11
_atom_site_aniso_U_22
_atom_site_aniso_U_33
_atom_site_aniso_U_23
_atom_site_aniso_U_13
_atom_site_aniso_U_12
P1 0.0163(3) 0.0155(3) 0.0220(3) -0.0092(2) -0.0026(2) -0.0027(2)
P2 0.0204(3) 0.0156(3) 0.0217(3) -0.0074(2) -0.0057(2) -0.0021(2)
P3 0.0263(3) 0.0234(3) 0.0249(3) -0.0153(3) 0.0035(2) -0.0112(3)
O1 0.0200(8) 0.0195(8) 0.0256(8) -0.0102(7) -0.0053(6) -0.0028(6)
O1W 0.0709(15) 0.0384(11) 0.0447(12) -0.0171(10) -0.0032(11) -0.0248(11)
O2W 0.0210(9) 0.0235(9) 0.0352(10) -0.0163(8) -0.0045(7) -0.0024(8)
O2 0.0201(8) 0.0228(8) 0.0261(8) -0.0143(7) 0.0006(6) -0.0049(6)
O3 0.0219(8) 0.0170(8) 0.0290(9) -0.0101(7) -0.0066(7) -0.0029(6)
O3W 0.0297(10) 0.0355(11) 0.0273(10) -0.0166(9) 0.0021(8) -0.0077(8)
O4 0.0220(8) 0.0162(8) 0.0292(9) -0.0078(7) -0.0029(7) -0.0021(6)
O4WB 0.099(2) 0.0672(17) 0.0711(18) -0.0419(15) -0.0038(16) 0.0195(15)
O5 0.0269(9) 0.0180(8) 0.0305(9) -0.0068(7) -0.0066(7) -0.0069(7)
O5WA 0.120(10) 0.046(5) 0.041(5) -0.027(4) 0.037(6) -0.046(5)
O5WB 0.049(4) 0.098(7) 0.068(5) -0.063(5) 0.025(3) -0.038(3)
O6 0.0313(9) 0.0338(10) 0.0270(9) -0.0154(8) -0.0091(7) -0.0020(7)
O7 0.0317(9) 0.0274(9) 0.0266(9) -0.0171(7) 0.0025(7) -0.0110(7)
O8 0.0351(11) 0.0208(9) 0.0298(10) -0.0119(7) 0.0081(8) -0.0120(8)
O9 0.0266(9) 0.0421(10) 0.0354(10) -0.0249(8) 0.0035(7) -0.0155(8)
O10 0.0360(10) 0.0525(13) 0.0437(12) -0.0319(10) -0.0056(9) -0.0043(9)
C1 0.0213(11) 0.0161(11) 0.0127(10) -0.0049(9) 0.0007(8) -0.0052(9)
C2 0.0218(11) 0.0145(11) 0.0184(11) -0.0079(9) -0.0009(9) -0.0049(9)
C3 0.0210(11) 0.0173(11) 0.0154(11) -0.0056(9) -0.0014(9) -0.0034(9)
C4 0.0230(12) 0.0148(11) 0.0187(11) -0.0085(9) 0.0002(9) -0.0027(9)
C5 0.0237(12) 0.0191(11) 0.0160(11) -0.0088(9) 0.0009(9) -0.0071(9)
C6 0.0185(12) 0.0187(11) 0.0153(11) -0.0070(9) 0.0007(9) -0.0059(9)
C7 0.0223(12) 0.0209(12) 0.0233(12) -0.0115(10) -0.0035(9) -0.0019(9)
C8 0.0227(12) 0.0247(13) 0.0261(13) -0.0118(11) -0.0005(10) -0.0037(10)
C9 0.0214(13) 0.0318(14) 0.0312(14) -0.0134(11) -0.0061(10) -0.0031(10)
C10 0.0323(14) 0.0281(14) 0.0286(14) -0.0103(12) -0.0062(12) 0.0041(11)
C11 0.0395(15) 0.0201(13) 0.0298(14) -0.0099(11) -0.0053(11) -0.0027(11)
C12 0.0336(15) 0.0332(14) 0.0230(14) -0.0081(11) -0.0041(11) -0.0123(12)
C13 0.0252(13) 0.0350(14) 0.0266(13) -0.0187(11) 0.0012(10) -0.0037(11)
C14 0.0196(12) 0.0266(13) 0.0292(13) -0.0163(11) -0.0032(10) -0.0011(10)
C15 0.0326(14) 0.0288(14) 0.0272(14) -0.0142(11) -0.0086(11) -0.0039(11)
C16 0.0300(14) 0.0256(13) 0.0271(13) -0.0153(11) -0.0010(11) -0.0046(11)
C17 0.0219(12) 0.0274(12) 0.0231(12) -0.0153(10) -0.0012(9) -0.0061(10)
C18 0.0289(13) 0.0224(12) 0.0231(12) -0.0087(10) -0.0044(10) -0.0048(11)
C19 0.0315(13) 0.0247(12) 0.0174(12) -0.0087(10) -0.0010(10) -0.0061(10)
C20 0.0351(15) 0.0369(15) 0.0331(14) -0.0219(13) -0.0088(12) -0.0048(12)
C21 0.0295(14) 0.0302(14) 0.0295(14) -0.0167(12) -0.0011(11) -0.0035(11)
C22 0.0340(14) 0.0229(13) 0.0286(14) -0.0093(11) -0.0082(11) 0.0032(11)
C23 0.0239(13) 0.0284(13) 0.0205(13) -0.0069(11) -0.0033(10) -0.0068(10)
C24 0.0575(18) 0.0254(14) 0.0323(16) -0.0113(13) 0.0016(13) -0.0180(13)
C25 0.0309(14) 0.0410(16) 0.0415(16) -0.0218(13) 0.0002(12) -0.0190(12)
C26 0.0249(13) 0.0416(16) 0.0318(15) -0.0189(13) 0.0016(11) -0.0119(12)
C27 0.0184(11) 0.0188(11) 0.0159(11) -0.0088(9) -0.0007(8) -0.0023(9)
C28 0.0211(12) 0.0199(12) 0.0233(12) -0.0107(10) -0.0044(10) -0.0035(9)
C29 0.0305(13) 0.0224(13) 0.0236(12) -0.0057(10) -0.0043(10) -0.0094(10)
C30 0.0306(14) 0.0271(13) 0.0204(13) -0.0066(11) -0.0061(10) -0.0058(11)
C31 0.0235(12) 0.0284(13) 0.0228(12) -0.0130(10) -0.0063(10) -0.0045(10)
C32 0.0323(14) 0.0356(15) 0.0227(13) -0.0177(12) -0.0009(10) -0.0039(11)
C33 0.0218(13) 0.0387(15) 0.0265(13) -0.0194(12) 0.0026(10) 0.0013(11)
C34 0.0205(12) 0.0245(13) 0.0262(13) -0.0139(11) -0.0057(10) 0.0014(10)
C35 0.0269(13) 0.0462(16) 0.0199(13) -0.0113(12) 0.0035(10) -0.0153(12)
C36 0.0175(12) 0.0221(12) 0.0239(12) -0.0131(10) -0.0021(9) -0.0018(9)
C37 0.0310(13) 0.0167(11) 0.0237(12) -0.0029(10) -0.0083(10) -0.0084(10)
C38 0.0315(14) 0.0171(12) 0.0316(14) -0.0056(10) -0.0091(11) -0.0065(10)
C39 0.0345(14) 0.0161(12) 0.0347(14) -0.0008(11) -0.0108(11) -0.0073(10)
C40 0.0322(15) 0.0267(14) 0.0287(15) 0.0007(11) -0.0089(11) -0.0056(11)
C41 0.0324(14) 0.0366(15) 0.0281(13) -0.0101(12) -0.0129(11) -0.0095(11)
C42 0.0382(16) 0.0361(16) 0.0338(16) -0.0139(13) -0.0076(12) -0.0070(12)
C43 0.0292(14) 0.0297(14) 0.0359(15) -0.0112(12) -0.0077(11) -0.0006(11)
C44 0.0308(14) 0.0183(13) 0.0345(14) -0.0058(11) -0.0167(11) -0.0023(10)
C45 0.0300(14) 0.0319(14) 0.0351(16) -0.0066(12) -0.0058(12) -0.0106(11)
C46 0.0297(14) 0.0202(13) 0.0322(14) -0.0067(11) -0.0095(11) -0.0078(11)
C47 0.105(3) 0.050(2) 0.067(3) -0.0121(19) -0.031(2) -0.016(2)
C48 0.107(9) 0.040(5) 0.050(6) -0.011(4) 0.012(5) 0.001(5)
C49A 0.064(7) 0.087(9) 0.048(5) 0.007(5) 0.000(4) -0.026(7)
C49B 0.047(3) 0.072(3) 0.037(3) -0.025(2) 0.0073(19) -0.024(2)
O11 0.074(6) 0.020(4) 0.014(4) 0.002(3) 0.004(3) -0.015(4)
N1 0.0222(11) 0.0220(11) 0.0258(11) -0.0125(9) -0.0036(9) -0.0017(9)
N2 0.0277(12) 0.0340(12) 0.0261(12) -0.0181(10) -0.0044(9) -0.0027(10)
N3 0.0196(10) 0.0199(11) 0.0203(10) -0.0103(8) -0.0022(8) -0.0037(8)
N4 0.0379(14) 0.0219(12) 0.0260(11) -0.0048(9) -0.0088(10) -0.0107(10)
O4WA 0.031(7) 0.039(8) 0.009(7) -0.014(6) -0.028(5) 0.005(5)

loop_
_atom_type_symbol
_atom_type_description
_atom_type_scat_dispersion_real
_atom_type_scat_dispersion_imag
_atom_type_scat_source
C C 0.0033 0.0016 'International Tables Vol C Tables 4.2.6.8 and 6.1.1.4'
H H 0.0000 0.0000 'International Tables Vol C Tables 4.2.6.8 and 6.1.1.4'
N N 0.0061 0.0033 'International Tables Vol C Tables 4.2.6.8 and 6.1.1.4'
O O 0.0106 0.0060 'International Tables Vol C Tables 4.2.6.8 and 6.1.1.4'
P P 0.1023 0.0942 'International Tables Vol C Tables 4.2.6.8 and 6.1.1.4'

loop_
_geom_angle_atom_site_label_1
_geom_angle_atom_site_label_2
_geom_angle_atom_site_label_3
_geom_angle
O1 P1 O3 111.99(9)
O1 P1 O2 111.93(9)
O3 P1 O2 112.66(9)
O1 P1 C1 108.03(9)
O3 P1 C1 106.77(10)
O2 P1 C1 104.95(9)
O6 P2 O4 115.53(9)
O6 P2 O5 111.10(10)
O4 P2 O5 106.37(10)
O6 P2 C3 106.65(10)
O4 P2 C3 110.55(9)
O5 P2 C3 106.30(10)
O9 P3 O7 115.48(9)
O9 P3 O8 107.17(10)
O7 P3 O8 109.63(10)
O9 P3 C5 110.10(10)
O7 P3 C5 108.68(9)
O8 P3 C5 105.31(10)
C2 C1 C6 118.77(19)
C2 C1 P1 121.81(16)
C6 C1 P1 119.20(16)
C1 C2 C3 121.7(2)
C4 C3 C2 118.4(2)
C4 C3 P2 123.59(17)
C2 C3 P2 117.72(16)
C3 C4 C5 121.0(2)
C6 C5 C4 119.0(2)
C6 C5 P3 120.42(17)
C4 C5 P3 120.57(16)
C5 C6 C1 121.0(2)
N1 C7 C14 109.67(18)
N1 C7 C16 108.68(18)
C14 C7 C16 109.7(2)
N1 C7 C8 108.46(19)
C14 C7 C8 110.06(19)
C16 C7 C8 110.22(19)
C7 C8 C9 108.66(19)
C10 C9 C15 110.2(2)
C10 C9 C8 109.3(2)
C15 C9 C8 109.3(2)
C9 C10 C11 109.9(2)
C10 C11 C16 108.6(2)
C10 C11 C12 109.1(2)
C16 C11 C12 110.1(2)
C11 C12 C13 109.6(2)
C15 C13 C12 109.2(2)
C15 C13 C14 109.9(2)
C12 C13 C14 109.5(2)
C7 C14 C13 109.04(19)
C13 C15 C9 108.9(2)
C7 C16 C11 109.21(19)
N2 C17 C23 109.72(19)
N2 C17 C26 109.59(19)
C23 C17 C26 110.3(2)
N2 C17 C18 108.10(19)
C23 C17 C18 109.61(19)
C26 C17 C18 109.47(19)
C17 C18 C19 109.11(19)
C20 C19 C21 110.0(2)
C20 C19 C18 109.2(2)
C21 C19 C18 109.3(2)
C19 C20 C25 109.5(2)
C19 C21 C22 109.5(2)
C24 C22 C23 109.4(2)
C24 C22 C21 109.5(2)
C23 C22 C21 109.3(2)
C17 C23 C22 109.28(19)
C25 C24 C22 109.7(2)
C24 C25 C26 109.6(2)
C24 C25 C20 109.3(2)
C26 C25 C20 109.4(2)
C17 C26 C25 109.1(2)
N3 C27 C28 109.24(17)
N3 C27 C34 108.79(18)
C28 C27 C34 110.24(18)
N3 C27 C36 109.43(18)
C28 C27 C36 109.48(18)
C34 C27 C36 109.63(18)
C27 C28 C29 109.37(18)
C35 C29 C30 110.1(2)
C35 C29 C28 109.24(19)
C30 C29 C28 108.9(2)
C31 C30 C29 109.30(19)
C32 C31 C30 110.0(2)
C32 C31 C36 109.26(19)
C30 C31 C36 109.47(19)
C31 C32 C33 109.3(2)
C35 C33 C34 109.4(2)
C35 C33 C32 109.7(2)
C34 C33 C32 109.7(2)
C27 C34 C33 108.86(19)
C29 C35 C33 109.5(2)
C27 C36 C31 109.09(18)
N4 C37 C46 109.3(2)
N4 C37 C44 109.64(19)
C46 C37 C44 109.8(2)
N4 C37 C38 107.9(2)
C46 C37 C38 109.93(19)
C44 C37 C38 110.2(2)
C39 C38 C37 109.1(2)
C38 C39 C45 109.1(2)
C38 C39 C40 109.3(2)
C45 C39 C40 109.9(2)
C39 C40 C41 109.3(2)
C42 C41 C46 109.6(2)
C42 C41 C40 109.5(2)
C46 C41 C40 109.3(2)
C41 C42 C43 109.2(2)
C45 C43 C44 109.3(2)
C45 C43 C42 109.6(2)
C44 C43 C42 109.6(2)
C37 C44 C43 108.76(19)
C39 C45 C43 109.6(2)
C37 C46 C41 109.2(2)
O10 C47 C48 146.0(5)
C47 C48 C49A 137.4(9)
O11 C49A C49B 67.2(7)
O11 C49A C48 112.4(13)
C49B C49A C48 171.2(7)
C49A C49B O11 48.9(6)
C49A O11 C49B 63.9(7)

loop_
_geom_bond_atom_site_label_1
_geom_bond_atom_site_label_2
_geom_bond_distance
P1 O1 1.5250(17)
P1 O3 1.5258(16)
P1 O2 1.5304(17)
P1 C1 1.817(2)
P2 O6 1.4968(18)
P2 O4 1.5131(17)
P2 O5 1.5674(17)
P2 C3 1.818(2)
P3 O9 1.4956(19)
P3 O7 1.5155(17)
P3 O8 1.5774(19)
P3 C5 1.818(2)
O4WB O4WA 1.147(9)
O5WA O5WB 0.761(11)
O10 C47 1.374(4)
C1 C2 1.383(3)
C1 C6 1.403(3)
C2 C3 1.400(3)
C3 C4 1.396(3)
C4 C5 1.402(3)
C5 C6 1.391(3)
C7 N1 1.505(3)
C7 C14 1.524(3)
C7 C16 1.526(3)
C7 C8 1.526(3)
C8 C9 1.537(3)
C9 C10 1.527(4)
C9 C15 1.534(3)
C10 C11 1.530(4)
C11 C16 1.532(3)
C11 C12 1.532(4)
C12 C13 1.533(4)
C13 C15 1.533(3)
C13 C14 1.535(3)
C17 N2 1.505(3)
C17 C23 1.520(3)
C17 C26 1.521(3)
C17 C18 1.533(3)
C18 C19 1.536(3)
C19 C20 1.522(4)
C19 C21 1.524(3)
C20 C25 1.535(4)
C21 C22 1.533(4)
C22 C24 1.528(4)
C22 C23 1.529(3)
C24 C25 1.524(4)
C25 C26 1.531(4)
C27 N3 1.498(3)
C27 C28 1.528(3)
C27 C34 1.529(3)
C27 C36 1.531(3)
C28 C29 1.535(3)
C29 C35 1.531(4)
C29 C30 1.534(3)
C30 C31 1.532(3)
C31 C32 1.531(3)
C31 C36 1.536(3)
C32 C33 1.533(3)
C33 C35 1.532(4)
C33 C34 1.533(3)
C37 N4 1.494(3)
C37 C46 1.522(3)
C37 C44 1.524(3)
C37 C38 1.531(3)
C38 C39 1.528(4)
C39 C45 1.530(4)
C39 C40 1.533(4)
C40 C41 1.536(4)
C41 C42 1.531(4)
C41 C46 1.532(4)
C42 C43 1.536(4)
C43 C45 1.531(4)
C43 C44 1.535(4)
C47 C48 1.563(11)
C48 C49A 1.705(15)
C49A O11 1.068(13)
C49A C49B 1.273(10)
C49B O11 1.307(9)

loop_
_geom_hbond_atom_site_label_D
_geom_hbond_atom_site_label_H
_geom_hbond_atom_site_label_A
_geom_hbond_distance_DH
_geom_hbond_distance_HA
_geom_hbond_distance_DA
_geom_hbond_angle_DHA
_geom_hbond_site_symmetry_A
O2W H2WA O1 0.84(3) 1.96(3) 2.800(2) 173(3) .
O3W H3WA O6 0.82(3) 1.89(4) 2.707(3) 172(3) 2_566
O3W H3WB O1 0.91(4) 1.86(4) 2.772(3) 176(3) .
O5 H5C O3 1.01(5) 1.47(5) 2.484(2) 178(5) 2_566
O8 H8A O7 0.81(3) 1.78(3) 2.595(3) 180(4) 2_576
O10 H10C O2 1.00(5) 1.73(5) 2.710(3) 165(4) .
N2 H2A O10 0.98(3) 1.82(4) 2.796(3) 175(3) .
N2 H2C O3W 0.93(3) 1.83(3) 2.757(3) 179(3) 2_566
N2 H2B O3 0.90(3) 2.05(3) 2.868(3) 151(3) .
N3 H3A O1 0.93(3) 1.87(3) 2.788(3) 166(2) .
N3 H3C O1W 0.91(3) 1.90(3) 2.787(3) 164(2) 2_666
N3 H3B O2 0.92(3) 1.87(3) 2.788(3) 174(2) 2_666
N4 H4A O4WB 0.88(3) 1.94(3) 2.779(4) 158(3) .
N4 H4A O4WA 0.88(3) 2.21(3) 3.086(12) 170(2) .
N4 H4C O7 0.89(3) 1.89(3) 2.785(3) 178(3) 2_666
N4 H4B O4 0.96(4) 1.79(4) 2.737(3) 168(3) 1_645
N1 H1A O2W 0.93(3) 1.81(3) 2.738(3) 172(2) 2_666
N1 H1C O9 0.93(3) 1.92(3) 2.849(3) 172(2) .
N1 H1B O4 0.89(3) 2.36(3) 3.232(3) 170(2) 1_655
O2W H2WB O2 0.85(3) 1.91(3) 2.759(2) 178(3) 2_666
O5WB H5WA O4WB 1.21(5) 1.73(5) 2.652(8) 127(3) 2_666
O5WB H5WA O4WA 1.21(5) 2.11(5) 2.902(15) 119(3) 2_666
O5WA H5WB O4 0.89(7) 1.92(7) 2.741(10) 153(6) 1_655
O11 H11B O6 0.40(3) 2.29(3) 2.679(9) 169(7) .
O1W H1WD O5 1.26(7) 1.57(7) 2.798(3) 165(5) 2_566

loop_
_geom_torsion_atom_site_label_1
_geom_torsion_atom_site_label_2
_geom_torsion_atom_site_label_3
_geom_torsion_atom_site_label_4
_geom_torsion
O1 P1 C1 C2 -131.54(17)
O3 P1 C1 C2 -10.9(2)
O2 P1 C1 C2 108.90(18)
O1 P1 C1 C6 53.84(18)
O3 P1 C1 C6 174.47(16)
O2 P1 C1 C6 -65.73(18)
C6 C1 C2 C3 0.4(3)
P1 C1 C2 C3 -174.28(16)
C1 C2 C3 C4 -0.9(3)
C1 C2 C3 P2 173.60(16)
O6 P2 C3 C4 117.43(19)
O4 P2 C3 C4 -8.9(2)
O5 P2 C3 C4 -123.95(19)
O6 P2 C3 C2 -56.76(19)
O4 P2 C3 C2 176.90(16)
O5 P2 C3 C2 61.85(19)
C2 C3 C4 C5 0.8(3)
P2 C3 C4 C5 -173.34(16)
C3 C4 C5 C6 -0.2(3)
C3 C4 C5 P3 177.83(16)
O9 P3 C5 C6 11.0(2)
O7 P3 C5 C6 -116.44(18)
O8 P3 C5 C6 126.17(18)
O9 P3 C5 C4 -167.07(17)
O7 P3 C5 C4 65.5(2)
O8 P3 C5 C4 -51.86(19)
C4 C5 C6 C1 -0.3(3)
P3 C5 C6 C1 -178.39(16)
C2 C1 C6 C5 0.3(3)
P1 C1 C6 C5 175.05(16)
N1 C7 C8 C9 178.98(18)
C14 C7 C8 C9 -61.0(2)
C16 C7 C8 C9 60.1(2)
C7 C8 C9 C10 -59.6(3)
C7 C8 C9 C15 61.1(3)
C15 C9 C10 C11 -59.3(3)
C8 C9 C10 C11 60.8(3)
C9 C10 C11 C16 -60.7(3)
C9 C10 C11 C12 59.3(3)
C10 C11 C12 C13 -60.4(3)
C16 C11 C12 C13 58.7(3)
C11 C12 C13 C15 61.2(3)
C11 C12 C13 C14 -59.2(3)
N1 C7 C14 C13 179.42(19)
C16 C7 C14 C13 -61.3(2)
C8 C7 C14 C13 60.2(2)
C15 C13 C14 C7 -59.5(3)
C12 C13 C14 C7 60.4(3)
C12 C13 C15 C9 -60.2(3)
C14 C13 C15 C9 60.0(3)
C10 C9 C15 C13 59.5(3)
C8 C9 C15 C13 -60.6(3)
N1 C7 C16 C11 -179.6(2)
C14 C7 C16 C11 60.5(3)
C8 C7 C16 C11 -60.8(3)
C10 C11 C16 C7 60.2(3)
C12 C11 C16 C7 -59.1(3)
N2 C17 C18 C19 179.89(19)
C23 C17 C18 C19 60.3(2)
C26 C17 C18 C19 -60.8(3)
C17 C18 C19 C20 60.3(3)
C17 C18 C19 C21 -60.0(3)
C21 C19 C20 C25 59.8(3)
C18 C19 C20 C25 -60.1(3)
C20 C19 C21 C22 -59.6(3)
C18 C19 C21 C22 60.2(3)
C19 C21 C22 C24 59.5(3)
C19 C21 C22 C23 -60.4(3)
N2 C17 C23 C22 -179.1(2)
C26 C17 C23 C22 60.0(3)
C18 C17 C23 C22 -60.6(2)
C24 C22 C23 C17 -59.5(3)
C21 C22 C23 C17 60.4(3)
C23 C22 C24 C25 59.8(3)
C21 C22 C24 C25 -60.0(3)
C22 C24 C25 C26 -59.9(3)
C22 C24 C25 C20 60.0(3)
C19 C20 C25 C24 -59.7(3)
C19 C20 C25 C26 60.3(3)
N2 C17 C26 C25 179.2(2)
C23 C17 C26 C25 -59.9(3)
C18 C17 C26 C25 60.8(3)
C24 C25 C26 C17 59.5(3)
C20 C25 C26 C17 -60.3(3)
N3 C27 C28 C29 -179.32(18)
C34 C27 C28 C29 -59.8(2)
C36 C27 C28 C29 60.9(2)
C27 C28 C29 C35 59.5(2)
C27 C28 C29 C30 -60.8(2)
C35 C29 C30 C31 -59.1(3)
C28 C29 C30 C31 60.6(3)
C29 C30 C31 C32 59.5(3)
C29 C30 C31 C36 -60.5(3)
C30 C31 C32 C33 -60.0(3)
C36 C31 C32 C33 60.1(3)
C31 C32 C33 C35 59.9(3)
C31 C32 C33 C34 -60.3(3)
N3 C27 C34 C33 179.79(19)
C28 C27 C34 C33 60.0(2)
C36 C27 C34 C33 -60.6(2)
C35 C33 C34 C27 -60.2(3)
C32 C33 C34 C27 60.2(3)
C30 C29 C35 C33 59.2(3)
C28 C29 C35 C33 -60.3(3)
C34 C33 C35 C29 60.8(3)
C32 C33 C35 C29 -59.5(3)
N3 C27 C36 C31 -179.90(17)
C28 C27 C36 C31 -60.2(2)
C34 C27 C36 C31 60.9(2)
C32 C31 C36 C27 -60.4(2)
C30 C31 C36 C27 60.0(2)
N4 C37 C38 C39 -179.7(2)
C46 C37 C38 C39 -60.6(3)
C44 C37 C38 C39 60.6(3)
C37 C38 C39 C45 -60.0(3)
C37 C38 C39 C40 60.2(3)
C38 C39 C40 C41 -60.3(3)
C45 C39 C40 C41 59.4(3)
C39 C40 C41 C42 -60.0(3)
C39 C40 C41 C46 60.1(3)
C46 C41 C42 C43 -59.5(3)
C40 C41 C42 C43 60.4(3)
C41 C42 C43 C45 -60.2(3)
C41 C42 C43 C44 59.8(3)
N4 C37 C44 C43 -178.91(19)
C46 C37 C44 C43 61.0(3)
C38 C37 C44 C43 -60.3(3)
C45 C43 C44 C37 59.9(3)
C42 C43 C44 C37 -60.3(3)
C38 C39 C45 C43 60.5(3)
C40 C39 C45 C43 -59.4(3)
C44 C43 C45 C39 -60.5(3)
C42 C43 C45 C39 59.7(3)
N4 C37 C46 C41 178.7(2)
C44 C37 C46 C41 -61.0(3)
C38 C37 C46 C41 60.4(3)
C42 C41 C46 C37 60.1(3)
C40 C41 C46 C37 -60.0(3)
O10 C47 C48 C49A -35.6(15)
C47 C48 C49A O11 -179.8(9)
C47 C48 C49A C49B 94(9)
C48 C49A C49B O11 90(9)
C48 C49A O11 C49B -170.4(7)
